data_9000555
loop_
_publ_author_name
'Hazen, R. M.'

_publ_section_title
;Effects of temperature and pressure on the crystal structure of
 ferromagnesian olivine T = 23 deg C, P = 1 atm, in P-cell
;
_journal_name_full 'American Mineralogist'
_journal_page_first 286
_journal_page_last 295
_journal_volume 62
_journal_year 1977
_chemical_formula_structural 'Fe2 (Si O4)'
_chemical_formula_sum 'Fe2 O4 Si'
_chemical_name_mineral Fayalite
_space_group_IT_number 62
_symmetry_space_group_name_Hall '-P 2c 2ab'
_symmetry_space_group_name_H-M 'P b n m'
_cell_angle_alpha 90
_cell_angle_beta 90
_cell_angle_gamma 90
_cell_length_a 4.818
_cell_length_b 10.470
_cell_length_c 6.086
_cell_formula_units_Z 4
_cell_volume 307.005
_database_code_amcsd 0000566
_diffrn_ambient_pressure 100
_diffrn_ambient_temperature 296.15
_exptl_crystal_density_diffrn 4.409
_cod_original_formula_sum 'Fe2 Si O4'
_cod_database_code 9000555

loop_
_symmetry_equiv_pos_as_xyz
x,y,z
x,y,1/2-z
-x,-y,1/2+z
1/2+x,1/2-y,1/2+z
1/2-x,1/2+y,1/2-z
1/2-x,1/2+y,z
1/2+x,1/2-y,-z
-x,-y,-z

loop_
_atom_site_label
_atom_site_fract_x
_atom_site_fract_y
_atom_site_fract_z
_atom_site_U_iso_or_equiv
Fe1 0.00000 0.00000 0.00000 0.00342
Fe2 0.98500 0.27900 0.25000 0.00342
Si 0.42600 0.09500 0.25000 0.00038
O1 0.77200 0.09800 0.25000 ?
O2 0.21600 0.45000 0.25000 -0.00127
O3 0.28100 0.16400 0.04200 0.00253

loop_
_cod_related_entry_id
_cod_related_entry_database
_cod_related_entry_code
1 AMCSD 0000566
